data_4126081
loop_
_publ_author_name
'Dziedzic, Rafal Miroslaw'
'Martin, Joshua L.'
'Axtell, Jonathan C.'
'Saleh, Liban M. A.'
'Ong, Ta-Chung'
'Yang, Yun-Fang'
'Messina, Marco S.'
'Rheingold, Arnold L.'
'Houk, Kendall N.'
'Spokoyny, Alexander M.'

_publ_section_title
;
 Cage-walking: Vertex Differentiation by Palladium-Catalyzed Isomerization
 of B(9)-Bromo-meta-Carborane.
;
_journal_name_full 'Journal of the American Chemical Society'
_journal_paper_doi 10.1021/jacs.7b04080
_journal_year 2017
_chemical_formula_moiety 'C9 H18 B10'
_chemical_formula_sum 'C9 H18 B10'
_chemical_formula_weight 234.33
_chemical_name_systematic
;
 ?
;
_space_group_crystal_system orthorhombic
_space_group_IT_number 60
_space_group_name_Hall '-P 2n 2ab'
_space_group_name_H-M_alt 'P b c n'
_symmetry_space_group_name_Hall '-P 2n 2ab'
_symmetry_space_group_name_H-M 'P b c n'
_atom_sites_solution_hydrogens geom
_atom_sites_solution_primary dual
_audit_creation_date 2016-11-17
_audit_creation_method
;
Olex2 1.2
(compiled 2016.09.09 svn.r3337 for OlexSys, GUI svn.r5227)
;
_cell_angle_alpha 90
_cell_angle_beta 90
_cell_angle_gamma 90
_cell_formula_units_Z 24
_cell_length_a 32.310(4)
_cell_length_b 14.892(2)
_cell_length_c 17.754(2)
_cell_measurement_reflns_used 3151
_cell_measurement_temperature 100
_cell_measurement_theta_max 24.09
_cell_measurement_theta_min 2.30
_cell_volume 8542.5(18)
_computing_cell_refinement 'SAINT v8.34A (Bruker, 2013)'
_computing_data_collection 'APEX2 v2013.6-2 (Bruker, 2013)'
_computing_data_reduction 'SAINT v8.34A (Bruker, 2013)'
_computing_molecular_graphics 'Olex2 (Dolomanov et al., 2009)'
_computing_publication_material 'Olex2 (Dolomanov et al., 2009)'
_computing_structure_refinement 'XL (Sheldrick, 2008)'
_computing_structure_solution 'ShelXT (Sheldrick, 2015)'
_diffrn_ambient_temperature 100.0
_diffrn_detector_area_resol_mean 8.0
_diffrn_detector_type 'CCD Area Detector'
_diffrn_measured_fraction_theta_full 1.000
_diffrn_measured_fraction_theta_max 1.000
_diffrn_measurement_device 'Kappa Four-Circle Diffractometer'
_diffrn_measurement_device_type 'Bruker APEX-II CCD'
_diffrn_measurement_method '\f and \w scans'
_diffrn_radiation_type MoK\a
_diffrn_radiation_wavelength 0.71073
_diffrn_reflns_av_R_equivalents 0.0754
_diffrn_reflns_av_unetI/netI 0.0668
_diffrn_reflns_Laue_measured_fraction_full 1.000
_diffrn_reflns_Laue_measured_fraction_max 1.000
_diffrn_reflns_limit_h_max 38
_diffrn_reflns_limit_h_min -33
_diffrn_reflns_limit_k_max 16
_diffrn_reflns_limit_k_min -17
_diffrn_reflns_limit_l_max 21
_diffrn_reflns_limit_l_min -20
_diffrn_reflns_number 33159
_diffrn_reflns_point_group_measured_fraction_full 1.000
_diffrn_reflns_point_group_measured_fraction_max 1.000
_diffrn_reflns_theta_full 25.000
_diffrn_reflns_theta_max 25.000
_diffrn_reflns_theta_min 1.893
_diffrn_standards_number 0
_exptl_absorpt_coefficient_mu 0.051
_exptl_absorpt_correction_T_max 0.4901
_exptl_absorpt_correction_T_min 0.4523
_exptl_absorpt_correction_type multi-scan
_exptl_absorpt_process_details
;
SADABS-2014/5 (Bruker,2014/5) was used for absorption correction.
wR2(int) was 0.0535 before and 0.0498 after correction.
The Ratio of minimum to maximum transmission is 0.9229.
The \l/2 correction factor is 0.00150.
;
_exptl_crystal_colour colourless
_exptl_crystal_colour_primary colourless
_exptl_crystal_density_diffrn 1.093
_exptl_crystal_description plate
_exptl_crystal_F_000 2928
_exptl_crystal_size_max 0.32
_exptl_crystal_size_mid 0.22
_exptl_crystal_size_min 0.14
_refine_diff_density_max 0.248
_refine_diff_density_min -0.250
_refine_diff_density_rms 0.044
_refine_ls_extinction_method none
_refine_ls_goodness_of_fit_ref 1.036
_refine_ls_hydrogen_treatment constr
_refine_ls_matrix_type full
_refine_ls_number_parameters 517
_refine_ls_number_reflns 7526
_refine_ls_number_restraints 0
_refine_ls_restrained_S_all 1.036
_refine_ls_R_factor_all 0.1104
_refine_ls_R_factor_gt 0.0586
_refine_ls_shift/su_max 0.000
_refine_ls_shift/su_mean 0.000
_refine_ls_structure_factor_coef Fsqd
_refine_ls_weighting_details 'w=1/[\s^2^(Fo^2^)+(0.0630P)^2^+2.3547P] where P=(Fo^2^+2Fc^2^)/3'
_refine_ls_weighting_scheme calc
_refine_ls_wR_factor_gt 0.1267
_refine_ls_wR_factor_ref 0.1489
_reflns_Friedel_coverage 0.000
_reflns_number_gt 4727
_reflns_number_total 7526
_reflns_threshold_expression 'I > 2\s(I)'
_cod_data_source_file ja7b04080_si_002.cif
_cod_data_source_block spok51_a
_cod_original_cell_volume 8542.3(19)
_cod_database_code 4126081
_shelx_space_group_comment
;
The symmetry employed for this shelxl refinement is uniquely defined
by the following loop, which should always be used as a source of
symmetry information in preference to the above space-group names.
They are only intended as comments.
;
_olex2_refinement_description
;
1. Fixed Uiso
 At 1.2 times of:
  All B(H) groups, All C(H) groups
 At 1.5 times of:
  All C(H,H,H) groups
2.a Aromatic/amide H refined with riding coordinates:
 C4'(H4'), C5'(H5'), C7'(H7'), C8'(H8'), C5"(H5"), C7"(H7"), C4"(H4"), C4(H4),
 C5(H5), C8"(H8"A), C7(H7), C8(H8)
2.b Idealised Me refined as rotating group:
 C9'(H9'A,H9'B,H9'C), C9"(H9"A,H9"B,H9"C), C9(H9A,H9B,H9C)
2.c Boron cage BH refined with riding coordinates:
 C1'(H1'), C2'(H2'), B2'(H2'A), B3'(H3'), B4'(H4'A), B5'(H5'A), B6'(H6'),
 B7'(H7'A), B8'(H8'A), B9'(H9'), B10'(H10'), C1"(H1"), C1(H1), C2"(H2"),
 B8"(H8"), C2(H2), B4"(H4"A), B10"(H10"), B6"(H6"), B5"(H5"A), B2"(H2"A),
 B7"(H7"A), B2(H2A), B3(H3), B4(H4A), B5(H5A), B6(H6), B7(H7A), B8(H8A), B9(H9),
  B10(H10), B3"(H3"), B9"(H9")
;
_shelx_shelxl_version_number 2014/7
_olex2_submission_special_instructions 'No special instructions were received'

loop_
_space_group_symop_operation_xyz
'x, y, z'
'-x+1/2, -y+1/2, z+1/2'
'-x, y, -z+1/2'
'x+1/2, -y+1/2, -z'
'-x, -y, -z'
'x-1/2, y-1/2, -z-1/2'
'x, -y, z-1/2'
'-x-1/2, y-1/2, z'

loop_
_atom_site_label
_atom_site_type_symbol
_atom_site_fract_x
_atom_site_fract_y
_atom_site_fract_z
_atom_site_U_iso_or_equiv
_atom_site_adp_type
_atom_site_occupancy
_atom_site_site_symmetry_order
_atom_site_calc_flag
_atom_site_refinement_flags_posn
C1' C 0.74080(7) 0.38393(15) 0.68442(13) 0.0203(6) Uani 1 1 d .
H1' H 0.7295 0.4011 0.7423 0.024 Uiso 1 1 calc R
C2' C 0.74330(6) 0.42591(15) 0.54170(13) 0.0179(5) Uani 1 1 d .
H2' H 0.7338 0.4735 0.4960 0.022 Uiso 1 1 calc R
C3' C 0.66441(7) 0.45188(15) 0.61755(12) 0.0185(5) Uani 1 1 d .
C4' C 0.62878(7) 0.40352(16) 0.59855(12) 0.0204(6) Uani 1 1 d .
H4' H 0.6316 0.3438 0.5804 0.025 Uiso 1 1 calc R
C5' C 0.58939(7) 0.44018(16) 0.60537(13) 0.0218(6) Uani 1 1 d .
H5' H 0.5659 0.4053 0.5918 0.026 Uiso 1 1 calc R
C6' C 0.58396(7) 0.52720(16) 0.63183(13) 0.0208(5) Uani 1 1 d .
C7' C 0.61910(7) 0.57640(16) 0.64978(13) 0.0214(5) Uani 1 1 d .
H7' H 0.6161 0.6364 0.6672 0.026 Uiso 1 1 calc R
C8' C 0.65847(7) 0.54017(15) 0.64292(12) 0.0186(5) Uani 1 1 d .
H8' H 0.6818 0.5758 0.6556 0.022 Uiso 1 1 calc R
C9' C 0.54138(7) 0.56690(17) 0.63971(14) 0.0283(6) Uani 1 1 d .
H9'A H 0.5374 0.6135 0.6014 0.042 Uiso 1 1 calc GR
H9'B H 0.5384 0.5935 0.6899 0.042 Uiso 1 1 calc GR
H9'C H 0.5206 0.5197 0.6330 0.042 Uiso 1 1 calc GR
B1' B 0.70772(8) 0.40607(17) 0.61139(14) 0.0168(6) Uani 1 1 d .
B2' B 0.72031(8) 0.32264(17) 0.54292(15) 0.0202(6) Uani 1 1 d .
H2'A H 0.6967 0.2985 0.5015 0.024 Uiso 1 1 calc R
B3' B 0.71874(8) 0.29443(17) 0.64009(15) 0.0218(6) Uani 1 1 d .
H3' H 0.6939 0.2509 0.6647 0.026 Uiso 1 1 calc R
B4' B 0.75439(8) 0.46982(18) 0.62736(15) 0.0199(6) Uani 1 1 d .
H4'A H 0.7529 0.5428 0.6425 0.024 Uiso 1 1 calc R
B5' B 0.79399(8) 0.42746(18) 0.56932(15) 0.0206(6) Uani 1 1 d .
H5'A H 0.8184 0.4722 0.5451 0.025 Uiso 1 1 calc R
B6' B 0.77322(8) 0.33596(18) 0.51740(16) 0.0206(6) Uani 1 1 d .
H6' H 0.7842 0.3206 0.4590 0.025 Uiso 1 1 calc R
B7' B 0.75874(8) 0.25028(19) 0.58158(15) 0.0231(6) Uani 1 1 d .
H7'A H 0.7603 0.1774 0.5664 0.028 Uiso 1 1 calc R
B8' B 0.77058(8) 0.28964(19) 0.67391(16) 0.0240(7) Uani 1 1 d .
H8'A H 0.7797 0.2431 0.7206 0.029 Uiso 1 1 calc R
B9' B 0.79227(8) 0.39843(18) 0.66609(15) 0.0219(6) Uani 1 1 d .
H9' H 0.8156 0.4234 0.7077 0.026 Uiso 1 1 calc R
B10' B 0.80457(8) 0.31507(19) 0.59800(15) 0.0226(6) Uani 1 1 d .
H10' H 0.8363 0.2851 0.5936 0.027 Uiso 1 1 calc R
C5" C 0.76666(7) 0.57243(15) 0.38305(13) 0.0211(5) Uani 1 1 d .
H5" H 0.7894 0.6089 0.3978 0.025 Uiso 1 1 calc R
C7" C 0.73982(7) 0.43540(15) 0.33444(12) 0.0210(5) Uani 1 1 d .
H7" H 0.7440 0.3766 0.3151 0.025 Uiso 1 1 calc R
C4" C 0.72657(7) 0.60565(15) 0.38939(12) 0.0201(5) Uani 1 1 d .
H4" H 0.7226 0.6648 0.4082 0.024 Uiso 1 1 calc R
C1" C 0.61386(7) 0.59144(15) 0.44761(13) 0.0217(6) Uani 1 1 d .
H1" H 0.6256 0.5593 0.5005 0.026 Uiso 1 1 calc R
C9" C 0.81706(7) 0.44964(16) 0.34921(14) 0.0260(6) Uani 1 1 d .
H9"A H 0.8340 0.4903 0.3186 0.039 Uiso 1 1 calc GR
H9"B H 0.8162 0.3903 0.3254 0.039 Uiso 1 1 calc GR
H9"C H 0.8292 0.4444 0.3996 0.039 Uiso 1 1 calc GR
C3" C 0.69196(7) 0.55461(14) 0.36893(12) 0.0175(5) Uani 1 1 d .
C1 C 0.44331(7) 0.89287(15) 0.53831(13) 0.0207(5) Uani 1 1 d .
H1 H 0.4492 0.9427 0.4923 0.025 Uiso 1 1 calc R
C2" C 0.61254(7) 0.59219(15) 0.30065(13) 0.0203(5) Uani 1 1 d .
H2" H 0.6233 0.5608 0.2468 0.024 Uiso 1 1 calc R
B8" B 0.58169(8) 0.68165(19) 0.45595(17) 0.0268(7) Uani 1 1 d .
H8" H 0.5714 0.7118 0.5107 0.032 Uiso 1 1 calc R
C2 C 0.44473(7) 0.85702(15) 0.68252(13) 0.0227(6) Uani 1 1 d .
H2 H 0.4517 0.8808 0.7410 0.027 Uiso 1 1 calc R
C3 C 0.51536(7) 0.95478(15) 0.62477(12) 0.0190(5) Uani 1 1 d .
C4 C 0.51283(7) 1.04266(16) 0.65168(13) 0.0240(6) Uani 1 1 d .
H4 H 0.4864 1.0684 0.6605 0.029 Uiso 1 1 calc R
C5 C 0.54789(7) 1.09320(17) 0.66580(13) 0.0269(6) Uani 1 1 d .
H5 H 0.5450 1.1526 0.6846 0.032 Uiso 1 1 calc R
C8" C 0.69978(7) 0.46832(15) 0.34112(13) 0.0205(5) Uani 1 1 d .
H8"A H 0.6772 0.4314 0.3265 0.025 Uiso 1 1 calc R
C6 C 0.58730(7) 1.05912(16) 0.65309(13) 0.0228(6) Uani 1 1 d .
C6" C 0.77392(7) 0.48619(15) 0.35534(12) 0.0187(5) Uani 1 1 d .
C7 C 0.59030(7) 0.97204(16) 0.62581(14) 0.0261(6) Uani 1 1 d .
H7 H 0.6168 0.9469 0.6165 0.031 Uiso 1 1 calc R
C8 C 0.55519(7) 0.92125(15) 0.61202(13) 0.0230(6) Uani 1 1 d .
H8 H 0.5583 0.8618 0.5933 0.028 Uiso 1 1 calc R
C9 C 0.62542(7) 1.11475(17) 0.66748(16) 0.0338(7) Uani 1 1 d .
H9A H 0.6494 1.0751 0.6729 0.051 Uiso 1 1 calc GR
H9B H 0.6217 1.1496 0.7138 0.051 Uiso 1 1 calc GR
H9C H 0.6299 1.1557 0.6251 0.051 Uiso 1 1 calc GR
B1" B 0.64733(8) 0.59594(17) 0.37294(15) 0.0180(6) Uani 1 1 d .
B4" B 0.60299(8) 0.52329(18) 0.37430(15) 0.0218(6) Uani 1 1 d .
H4"A H 0.6068 0.4485 0.3741 0.026 Uiso 1 1 calc R
B1 B 0.47706(8) 0.89247(17) 0.61223(15) 0.0183(6) Uani 1 1 d .
B10" B 0.54828(9) 0.67504(19) 0.37631(16) 0.0252(7) Uani 1 1 d .
H10" H 0.5158 0.7015 0.3773 0.030 Uiso 1 1 calc R
B6" B 0.57997(8) 0.6822(2) 0.29501(17) 0.0268(7) Uani 1 1 d .
H6" H 0.5685 0.7127 0.2413 0.032 Uiso 1 1 calc R
B5" B 0.56199(8) 0.57615(19) 0.32592(16) 0.0244(7) Uani 1 1 d .
H5"A H 0.5388 0.5367 0.2927 0.029 Uiso 1 1 calc R
B2" B 0.63245(9) 0.69415(18) 0.32404(16) 0.0240(7) Uani 1 1 d .
H2"A H 0.6554 0.7326 0.2895 0.029 Uiso 1 1 calc R
B7" B 0.59220(8) 0.74783(19) 0.37521(17) 0.0289(7) Uani 1 1 d .
H7"A H 0.5886 0.8226 0.3755 0.035 Uiso 1 1 calc R
B2 B 0.47722(8) 0.77966(18) 0.64332(16) 0.0227(6) Uani 1 1 d .
H2A H 0.5050 0.7504 0.6719 0.027 Uiso 1 1 calc R
B3 B 0.47619(8) 0.80353(17) 0.54600(16) 0.0218(6) Uani 1 1 d .
H3 H 0.5033 0.7905 0.5082 0.026 Uiso 1 1 calc R
B4 B 0.42495(8) 0.93247(19) 0.62116(16) 0.0221(6) Uani 1 1 d .
H4A H 0.4184 1.0047 0.6341 0.027 Uiso 1 1 calc R
B5 B 0.44513(8) 0.71550(19) 0.58226(17) 0.0261(7) Uani 1 1 d .
H5A H 0.4518 0.6433 0.5693 0.031 Uiso 1 1 calc R
B6 B 0.42458(8) 0.78927(18) 0.51411(16) 0.0244(7) Uani 1 1 d .
H6 H 0.4178 0.7669 0.4552 0.029 Uiso 1 1 calc R
B7 B 0.39287(8) 0.86964(19) 0.56011(17) 0.0246(7) Uani 1 1 d .
H7A H 0.3653 0.9002 0.5316 0.030 Uiso 1 1 calc R
B8 B 0.39384(8) 0.84533(19) 0.65798(17) 0.0270(7) Uani 1 1 d .
H8A H 0.3669 0.8594 0.6960 0.032 Uiso 1 1 calc R
B9 B 0.42616(8) 0.75024(19) 0.67135(17) 0.0277(7) Uani 1 1 d .
H9 H 0.4205 0.7015 0.7183 0.033 Uiso 1 1 calc R
B10 B 0.39337(9) 0.7562(2) 0.59137(17) 0.0279(7) Uani 1 1 d .
H10 H 0.3659 0.7112 0.5845 0.033 Uiso 1 1 calc R
B3" B 0.63334(8) 0.69392(18) 0.42357(17) 0.0246(7) Uani 1 1 d .
H3" H 0.6569 0.7323 0.4569 0.030 Uiso 1 1 calc R
B9" B 0.56270(8) 0.57601(19) 0.42550(16) 0.0234(6) Uani 1 1 d .
H9" H 0.5400 0.5367 0.4599 0.028 Uiso 1 1 calc R

loop_
_atom_site_aniso_label
_atom_site_aniso_U_11
_atom_site_aniso_U_22
_atom_site_aniso_U_33
_atom_site_aniso_U_23
_atom_site_aniso_U_13
_atom_site_aniso_U_12
C1' 0.0216(13) 0.0218(13) 0.0173(13) 0.0024(10) 0.0013(10) 0.0000(10)
C2' 0.0168(12) 0.0183(13) 0.0187(13) 0.0027(10) 0.0023(10) 0.0018(10)
C3' 0.0221(13) 0.0207(13) 0.0127(12) 0.0005(10) -0.0005(10) -0.0009(10)
C4' 0.0228(14) 0.0224(13) 0.0161(13) -0.0019(10) 0.0011(10) -0.0022(11)
C5' 0.0165(13) 0.0291(14) 0.0199(14) 0.0014(10) -0.0005(10) -0.0003(11)
C6' 0.0195(13) 0.0290(14) 0.0140(13) 0.0037(10) 0.0003(10) 0.0024(10)
C7' 0.0236(14) 0.0222(13) 0.0186(13) -0.0001(10) 0.0019(10) 0.0044(11)
C8' 0.0204(13) 0.0184(12) 0.0170(13) 0.0010(10) 0.0003(10) -0.0013(10)
C9' 0.0217(14) 0.0371(16) 0.0261(15) 0.0027(12) 0.0021(11) 0.0051(12)
B1' 0.0187(14) 0.0189(14) 0.0128(14) -0.0015(11) 0.0005(11) 0.0000(11)
B2' 0.0225(15) 0.0158(14) 0.0224(16) -0.0020(11) 0.0015(12) 0.0009(12)
B3' 0.0254(16) 0.0182(14) 0.0218(16) 0.0005(12) 0.0025(12) -0.0007(12)
B4' 0.0191(14) 0.0182(14) 0.0223(15) 0.0003(12) 0.0012(12) -0.0013(11)
B5' 0.0163(14) 0.0239(15) 0.0216(16) 0.0000(12) 0.0002(11) 0.0010(12)
B6' 0.0231(15) 0.0202(15) 0.0185(15) -0.0005(11) 0.0024(12) 0.0064(12)
B7' 0.0283(17) 0.0194(15) 0.0218(16) 0.0001(12) -0.0008(12) 0.0044(13)
B8' 0.0242(16) 0.0246(16) 0.0232(17) 0.0036(12) 0.0021(12) 0.0073(12)
B9' 0.0171(14) 0.0279(16) 0.0207(16) -0.0011(12) -0.0008(12) 0.0027(12)
B10' 0.0230(16) 0.0246(16) 0.0203(16) 0.0036(12) -0.0008(12) 0.0046(13)
C5" 0.0184(13) 0.0253(14) 0.0197(13) 0.0015(10) 0.0002(10) -0.0032(11)
C7" 0.0265(14) 0.0199(13) 0.0168(13) -0.0019(10) 0.0021(10) 0.0023(11)
C4" 0.0258(14) 0.0187(13) 0.0157(13) -0.0013(10) 0.0015(10) -0.0002(11)
C1" 0.0219(13) 0.0264(14) 0.0168(13) -0.0001(10) 0.0018(10) -0.0009(11)
C9" 0.0233(14) 0.0305(15) 0.0243(14) 0.0045(11) 0.0039(11) 0.0029(11)
C3" 0.0216(13) 0.0181(12) 0.0128(12) 0.0038(10) -0.0001(10) -0.0015(10)
C1 0.0210(13) 0.0185(13) 0.0226(14) 0.0009(10) -0.0026(10) -0.0013(10)
C2" 0.0192(13) 0.0233(13) 0.0184(13) -0.0003(10) -0.0008(10) 0.0004(10)
B8" 0.0227(16) 0.0312(17) 0.0264(17) -0.0065(13) 0.0024(13) 0.0024(13)
C2 0.0220(14) 0.0252(14) 0.0209(14) 0.0022(10) 0.0018(10) -0.0005(11)
C3 0.0190(13) 0.0225(13) 0.0156(13) -0.0010(10) -0.0005(10) -0.0001(10)
C4 0.0227(14) 0.0256(14) 0.0238(14) -0.0059(11) 0.0015(11) -0.0014(11)
C5 0.0306(15) 0.0240(14) 0.0260(15) -0.0080(11) -0.0004(11) -0.0044(11)
C8" 0.0230(13) 0.0193(13) 0.0192(13) 0.0010(10) -0.0015(10) -0.0029(10)
C6 0.0243(14) 0.0254(14) 0.0188(13) 0.0004(10) -0.0066(10) -0.0049(11)
C6" 0.0214(13) 0.0231(13) 0.0117(12) 0.0045(10) 0.0028(10) 0.0024(10)
C7 0.0198(13) 0.0273(14) 0.0312(15) 0.0020(11) -0.0048(11) -0.0012(11)
C8 0.0241(14) 0.0186(13) 0.0263(14) -0.0017(10) -0.0003(11) 0.0006(11)
C9 0.0289(15) 0.0309(15) 0.0417(18) -0.0012(12) -0.0102(13) -0.0094(12)
B1" 0.0214(15) 0.0166(13) 0.0160(15) 0.0005(11) 0.0005(11) -0.0034(11)
B4" 0.0221(15) 0.0199(15) 0.0233(16) -0.0003(12) 0.0021(12) -0.0033(12)
B1 0.0184(14) 0.0155(14) 0.0211(15) -0.0008(11) 0.0010(11) 0.0009(11)
B10" 0.0241(16) 0.0252(15) 0.0264(17) -0.0014(13) 0.0011(13) 0.0016(13)
B6" 0.0215(16) 0.0314(17) 0.0276(17) 0.0063(13) 0.0011(13) 0.0082(13)
B5" 0.0186(15) 0.0280(16) 0.0266(17) -0.0036(13) -0.0005(13) 0.0009(13)
B2" 0.0260(16) 0.0169(15) 0.0291(17) 0.0025(12) 0.0041(13) 0.0019(12)
B7" 0.0271(17) 0.0190(15) 0.0405(19) -0.0021(13) 0.0060(14) 0.0026(13)
B2 0.0205(15) 0.0175(14) 0.0302(17) 0.0035(12) -0.0016(12) 0.0008(12)
B3 0.0237(15) 0.0153(14) 0.0264(17) -0.0026(11) -0.0021(12) 0.0018(12)
B4 0.0162(14) 0.0243(15) 0.0258(16) 0.0014(13) 0.0016(12) 0.0029(12)
B5 0.0234(16) 0.0198(15) 0.0351(18) 0.0018(13) -0.0067(13) -0.0027(13)
B6 0.0268(17) 0.0230(15) 0.0234(16) -0.0019(12) -0.0067(12) -0.0037(13)
B7 0.0172(15) 0.0252(16) 0.0314(18) 0.0029(13) -0.0038(12) -0.0017(12)
B8 0.0177(15) 0.0291(17) 0.0341(18) 0.0045(14) 0.0038(13) -0.0027(13)
B9 0.0254(16) 0.0263(16) 0.0315(18) 0.0074(13) -0.0020(13) -0.0043(13)
B10 0.0229(16) 0.0255(17) 0.0353(19) 0.0066(13) -0.0031(13) -0.0053(13)
B3" 0.0210(15) 0.0211(16) 0.0317(18) -0.0086(13) 0.0006(13) -0.0024(12)
B9" 0.0180(15) 0.0287(16) 0.0234(16) -0.0031(12) 0.0037(12) -0.0008(12)

loop_
_atom_type_symbol
_atom_type_description
_atom_type_scat_dispersion_real
_atom_type_scat_dispersion_imag
_atom_type_scat_source
C C 0.0033 0.0016 'International Tables Vol C Tables 4.2.6.8 and 6.1.1.4'
H H 0.0000 0.0000 'International Tables Vol C Tables 4.2.6.8 and 6.1.1.4'
B B 0.0013 0.0007 'International Tables Vol C Tables 4.2.6.8 and 6.1.1.4'

loop_
_geom_angle_atom_site_label_1
_geom_angle_atom_site_label_2
_geom_angle_atom_site_label_3
_geom_angle
B1' C1' H1' 116.6
B3' C1' H1' 117.7
B3' C1' B1' 62.60(15)
B3' C1' B8' 62.83(15)
B3' C1' B9' 114.71(18)
B4' C1' H1' 117.5
B4' C1' B1' 64.06(15)
B4' C1' B3' 115.08(19)
B4' C1' B8' 114.15(18)
B4' C1' B9' 62.42(14)
B8' C1' H1' 118.0
B8' C1' B1' 115.22(19)
B9' C1' H1' 117.6
B9' C1' B1' 116.04(18)
B9' C1' B8' 62.34(15)
B1' C2' H2' 116.6
B2' C2' H2' 117.4
B2' C2' B1' 62.87(14)
B2' C2' B5' 115.17(17)
B4' C2' H2' 117.6
B4' C2' B1' 63.93(14)
B4' C2' B2' 115.36(18)
B4' C2' B5' 62.26(14)
B4' C2' B6' 114.20(18)
B5' C2' H2' 117.5
B5' C2' B1' 115.96(18)
B6' C2' H2' 118.0
B6' C2' B1' 115.27(18)
B6' C2' B2' 62.82(14)
B6' C2' B5' 62.66(14)
C4' C3' C8' 116.6(2)
C4' C3' B1' 119.7(2)
C8' C3' B1' 123.7(2)
C3' C4' H4' 119.0
C5' C4' C3' 122.0(2)
C5' C4' H4' 119.0
C4' C5' H5' 119.6
C6' C5' C4' 120.8(2)
C6' C5' H5' 119.6
C5' C6' C9' 120.9(2)
C7' C6' C5' 117.8(2)
C7' C6' C9' 121.3(2)
C6' C7' H7' 119.2
C8' C7' C6' 121.6(2)
C8' C7' H7' 119.2
C3' C8' H8' 119.4
C7' C8' C3' 121.2(2)
C7' C8' H8' 119.4
C6' C9' H9'A 109.5
C6' C9' H9'B 109.5
C6' C9' H9'C 109.5
H9'A C9' H9'B 109.5
H9'A C9' H9'C 109.5
H9'B C9' H9'C 109.5
C1' B1' C2' 99.27(17)
C1' B1' B2' 103.85(18)
C1' B1' B3' 58.47(14)
C1' B1' B4' 57.36(14)
C2' B1' B2' 58.38(14)
C2' B1' B3' 103.53(17)
C2' B1' B4' 57.48(14)
C3' B1' C1' 126.21(19)
C3' B1' C2' 125.21(19)
C3' B1' B2' 123.8(2)
C3' B1' B3' 124.7(2)
C3' B1' B4' 120.6(2)
B2' B1' B4' 106.43(18)
B3' B1' B2' 59.86(15)
B3' B1' B4' 106.26(18)
C2' B2' B1' 58.74(14)
C2' B2' H2'A 125.3
C2' B2' B3' 103.75(18)
C2' B2' B6' 58.57(14)
C2' B2' B7' 104.25(18)
B1' B2' H2'A 121.1
B3' B2' B1' 59.79(14)
B3' B2' H2'A 122.9
B3' B2' B6' 107.51(19)
B3' B2' B7' 60.18(15)
B6' B2' B1' 108.34(18)
B6' B2' H2'A 121.6
B6' B2' B7' 59.73(15)
B7' B2' B1' 108.51(19)
B7' B2' H2'A 122.3
C1' B3' B1' 58.93(14)
C1' B3' B2' 104.57(18)
C1' B3' H3' 124.9
C1' B3' B7' 104.73(18)
C1' B3' B8' 58.82(14)
B1' B3' B2' 60.35(14)
B1' B3' H3' 120.7
B1' B3' B7' 108.87(19)
B1' B3' B8' 108.84(19)
B2' B3' H3' 122.4
B2' B3' B7' 60.06(15)
B2' B3' B8' 108.06(19)
B7' B3' H3' 122.2
B8' B3' H3' 121.2
B8' B3' B7' 60.00(15)
C1' B4' C2' 101.01(18)
C1' B4' B1' 58.58(14)
C1' B4' H4'A 125.4
C1' B4' B5' 105.59(18)
C1' B4' B9' 59.31(14)
C2' B4' B1' 58.59(14)
C2' B4' H4'A 125.5
C2' B4' B5' 59.31(14)
C2' B4' B9' 105.34(19)
B1' B4' H4'A 120.8
B5' B4' B1' 109.08(19)
B5' B4' H4'A 121.3
B5' B4' B9' 60.46(15)
B9' B4' B1' 108.94(19)
B9' B4' H4'A 121.4
C2' B5' B4' 58.43(14)
C2' B5' H5'A 125.0
C2' B5' B6' 58.61(14)
C2' B5' B9' 104.16(18)
C2' B5' B10' 104.66(18)
B4' B5' H5'A 121.6
B4' B5' B6' 107.71(19)
B4' B5' B9' 59.80(15)
B4' B5' B10' 107.99(19)
B6' B5' H5'A 121.6
B6' B5' B10' 60.04(15)
B9' B5' H5'A 122.7
B9' B5' B6' 107.70(19)
B9' B5' B10' 60.01(15)
B10' B5' H5'A 122.2
C2' B6' B2' 58.61(13)
C2' B6' B5' 58.73(14)
C2' B6' H6' 125.0
C2' B6' B7' 104.63(18)
C2' B6' B10' 104.84(19)
B2' B6' H6' 121.1
B2' B6' B10' 108.81(19)
B5' B6' B2' 108.43(18)
B5' B6' H6' 121.2
B5' B6' B10' 60.15(15)
B7' B6' B2' 60.19(15)
B7' B6' B5' 108.55(19)
B7' B6' H6' 122.1
B7' B6' B10' 60.54(15)
B10' B6' H6' 121.9
B2' B7' B3' 59.76(15)
B2' B7' H7'A 121.6
B2' B7' B8' 107.76(19)
B2' B7' B10' 108.25(19)
B3' B7' H7'A 122.0
B3' B7' B10' 107.8(2)
B6' B7' B2' 60.09(15)
B6' B7' B3' 107.47(19)
B6' B7' H7'A 122.1
B6' B7' B8' 107.32(19)
B6' B7' B10' 59.93(15)
B8' B7' B3' 59.92(15)
B8' B7' H7'A 122.1
B8' B7' B10' 59.72(15)
B10' B7' H7'A 121.7
C1' B8' B3' 58.36(14)
C1' B8' B7' 104.44(19)
C1' B8' H8'A 125.1
C1' B8' B9' 58.72(14)
C1' B8' B10' 104.77(19)
B3' B8' B7' 60.08(15)
B3' B8' H8'A 121.4
B7' B8' H8'A 122.2
B9' B8' B3' 108.01(19)
B9' B8' B7' 108.3(2)
B9' B8' H8'A 121.4
B9' B8' B10' 60.10(15)
B10' B8' B3' 108.5(2)
B10' B8' B7' 60.39(16)
B10' B8' H8'A 122.0
C1' B9' B4' 58.27(14)
C1' B9' B5' 104.24(18)
C1' B9' B8' 58.94(14)
C1' B9' H9' 124.9
C1' B9' B10' 105.02(19)
B4' B9' B5' 59.74(15)
B4' B9' B8' 107.94(19)
B4' B9' H9' 121.7
B4' B9' B10' 108.15(19)
B5' B9' H9' 122.5
B5' B9' B10' 60.28(15)
B8' B9' B5' 108.2(2)
B8' B9' H9' 121.3
B8' B9' B10' 60.20(15)
B10' B9' H9' 122.0
B5' B10' B7' 107.49(19)
B5' B10' H10' 122.0
B6' B10' B5' 59.82(15)
B6' B10' B7' 59.54(15)
B6' B10' H10' 122.3
B7' B10' H10' 122.0
B8' B10' B5' 107.32(19)
B8' B10' B6' 107.13(19)
B8' B10' B7' 59.88(15)
B8' B10' H10' 122.2
B9' B10' B5' 59.71(15)
B9' B10' B6' 107.29(19)
B9' B10' B7' 107.57(19)
B9' B10' B8' 59.70(15)
B9' B10' H10' 122.1
C4" C5" H5" 119.6
C4" C5" C6" 120.8(2)
C6" C5" H5" 119.6
C8" C7" H7" 119.2
C6" C7" H7" 119.2
C6" C7" C8" 121.6(2)
C5" C4" H4" 119.0
C5" C4" C3" 122.0(2)
C3" C4" H4" 119.0
B8" C1" H1" 118.0
B8" C1" B1" 114.93(19)
B8" C1" B3" 62.72(15)
B8" C1" B9" 62.46(15)
B1" C1" H1" 116.9
B1" C1" B9" 115.91(18)
B4" C1" H1" 117.4
B4" C1" B8" 114.45(19)
B4" C1" B1" 63.76(15)
B4" C1" B3" 114.97(19)
B4" C1" B9" 62.74(15)
B3" C1" H1" 117.9
B3" C1" B1" 62.49(15)
B3" C1" B9" 114.74(18)
B9" C1" H1" 117.4
H9"A C9" H9"B 109.5
H9"A C9" H9"C 109.5
H9"B C9" H9"C 109.5
C6" C9" H9"A 109.5
C6" C9" H9"B 109.5
C6" C9" H9"C 109.5
C4" C3" B1" 120.6(2)
C8" C3" C4" 116.5(2)
C8" C3" B1" 122.8(2)
B1 C1 H1 117.0
B1 C1 B3 62.50(14)
B1 C1 B6 114.57(18)
B1 C1 B7 115.74(19)
B3 C1 H1 117.9
B3 C1 B6 62.49(15)
B3 C1 B7 114.64(18)
B4 C1 H1 117.6
B4 C1 B1 63.69(15)
B4 C1 B3 114.84(19)
B4 C1 B6 114.08(19)
B4 C1 B7 62.59(15)
B6 C1 H1 118.3
B7 C1 H1 117.5
B7 C1 B6 62.46(15)
B1" C2" H2" 116.8
B1" C2" B5" 115.86(19)
B4" C2" H2" 117.6
B4" C2" B1" 63.80(15)
B4" C2" B6" 114.17(19)
B4" C2" B5" 62.49(15)
B4" C2" B2" 114.97(19)
B6" C2" H2" 118.0
B6" C2" B1" 115.11(19)
B6" C2" B5" 62.37(15)
B5" C2" H2" 117.5
B2" C2" H2" 117.6
B2" C2" B1" 62.49(15)
B2" C2" B6" 63.04(16)
B2" C2" B5" 114.96(18)
C1" B8" H8" 124.8
C1" B8" B10" 104.89(19)
C1" B8" B7" 104.54(19)
C1" B8" B3" 58.64(14)
C1" B8" B9" 59.03(15)
B10" B8" H8" 122.1
B7" B8" H8" 122.4
B7" B8" B10" 60.33(16)
B7" B8" B3" 60.04(16)
B7" B8" B9" 108.2(2)
B3" B8" H8" 121.2
B3" B8" B10" 108.6(2)
B9" B8" H8" 121.2
B9" B8" B10" 59.96(16)
B9" B8" B3" 108.54(19)
B1 C2 H2 117.2
B1 C2 B9 114.59(19)
B2 C2 H2 117.9
B2 C2 B1 62.31(14)
B2 C2 B8 114.75(19)
B2 C2 B9 62.69(15)
B4 C2 H2 117.6
B4 C2 B1 63.62(15)
B4 C2 B2 114.72(19)
B4 C2 B8 62.60(15)
B4 C2 B9 114.22(19)
B8 C2 H2 117.5
B8 C2 B1 115.63(19)
B8 C2 B9 62.53(15)
B9 C2 H2 118.1
C4 C3 C8 116.3(2)
C4 C3 B1 124.0(2)
C8 C3 B1 119.6(2)
C3 C4 H4 119.2
C5 C4 C3 121.6(2)
C5 C4 H4 119.2
C4 C5 H5 119.2
C4 C5 C6 121.5(2)
C6 C5 H5 119.2
C7" C8" C3" 121.5(2)
C7" C8" H8"A 119.2
C3" C8" H8"A 119.2
C5 C6 C9 121.4(2)
C7 C6 C5 117.5(2)
C7 C6 C9 121.1(2)
C5" C6" C9" 121.0(2)
C7" C6" C5" 117.6(2)
C7" C6" C9" 121.4(2)
C6 C7 H7 119.5
C8 C7 C6 121.0(2)
C8 C7 H7 119.5
C3 C8 H8 119.0
C7 C8 C3 122.0(2)
C7 C8 H8 119.0
C6 C9 H9A 109.5
C6 C9 H9B 109.5
C6 C9 H9C 109.5
H9A C9 H9B 109.5
H9A C9 H9C 109.5
H9B C9 H9C 109.5
C1" B1" B4" 57.45(14)
C1" B1" B2" 103.94(18)
C1" B1" B3" 58.56(14)
C3" B1" C1" 126.9(2)
C3" B1" C2" 123.93(19)
C3" B1" B4" 119.8(2)
C3" B1" B2" 123.5(2)
C3" B1" B3" 125.5(2)
C2" B1" C1" 99.49(17)
C2" B1" B4" 57.65(14)
C2" B1" B2" 58.58(14)
C2" B1" B3" 103.91(18)
B2" B1" B4" 106.75(19)
B2" B1" B3" 59.91(16)
B3" B1" B4" 106.61(18)
C1" B4" C2" 101.16(18)
C1" B4" B1" 58.79(14)
C1" B4" H4"A 125.3
C1" B4" B5" 105.28(19)
C1" B4" B9" 59.38(15)
C2" B4" B1" 58.55(14)
C2" B4" H4"A 125.5
C2" B4" B5" 59.31(15)
C2" B4" B9" 105.19(19)
B1" B4" H4"A 120.8
B5" B4" B1" 108.89(19)
B5" B4" H4"A 121.6
B5" B4" B9" 60.01(15)
B9" B4" B1" 109.04(19)
B9" B4" H4"A 121.5
C1 B1 C2 99.90(17)
C1 B1 B2 104.20(18)
C1 B1 B3 58.80(14)
C1 B1 B4 57.77(14)
C2 B1 B2 58.74(14)
C2 B1 B3 104.12(18)
C2 B1 B4 57.63(14)
C3 B1 C1 127.8(2)
C3 B1 C2 124.2(2)
C3 B1 B2 121.2(2)
C3 B1 B3 123.4(2)
C3 B1 B4 122.3(2)
B2 B1 B3 59.80(15)
B2 B1 B4 106.90(18)
B3 B1 B4 106.99(19)
B8" B10" H10" 122.3
B8" B10" B7" 59.58(16)
B6" B10" B8" 107.0(2)
B6" B10" H10" 122.2
B6" B10" B5" 59.76(16)
B6" B10" B7" 59.72(16)
B6" B10" B9" 107.4(2)
B5" B10" B8" 107.1(2)
B5" B10" H10" 122.2
B5" B10" B7" 107.4(2)
B7" B10" H10" 122.0
B9" B10" B8" 59.78(16)
B9" B10" H10" 122.0
B9" B10" B5" 59.65(16)
B9" B10" B7" 107.5(2)
C2" B6" B10" 105.2(2)
C2" B6" H6" 125.0
C2" B6" B5" 58.92(15)
C2" B6" B2" 58.32(14)
C2" B6" B7" 104.40(19)
B10" B6" H6" 121.8
B10" B6" B2" 108.7(2)
B5" B6" B10" 60.29(16)
B5" B6" H6" 121.2
B5" B6" B2" 108.20(19)
B5" B6" B7" 108.4(2)
B2" B6" H6" 121.4
B7" B6" B10" 60.50(16)
B7" B6" H6" 122.3
B7" B6" B2" 60.00(16)
C2" B5" B4" 58.20(14)
C2" B5" B10" 104.72(19)
C2" B5" B6" 58.70(14)
C2" B5" H5"A 125.0
C2" B5" B9" 104.48(19)
B4" B5" B10" 108.1(2)
B4" B5" B6" 107.60(19)
B4" B5" H5"A 121.6
B4" B5" B9" 60.19(15)
B10" B5" H5"A 122.2
B6" B5" B10" 59.95(16)
B6" B5" H5"A 121.6
B9" B5" B10" 60.09(16)
B9" B5" B6" 107.9(2)
B9" B5" H5"A 122.3
C2" B2" B1" 58.94(14)
C2" B2" B6" 58.64(15)
C2" B2" H2"A 125.0
C2" B2" B7" 104.45(19)
C2" B2" B3" 104.39(19)
B1" B2" B6" 108.55(19)
B1" B2" H2"A 120.8
B1" B2" B7" 108.7(2)
B6" B2" H2"A 121.5
B7" B2" B6" 59.74(16)
B7" B2" H2"A 122.3
B3" B2" B1" 60.18(15)
B3" B2" B6" 107.7(2)
B3" B2" H2"A 122.5
B3" B2" B7" 60.09(16)
B8" B7" B10" 60.09(16)
B8" B7" B2" 107.7(2)
B8" B7" H7"A 122.0
B8" B7" B3" 60.05(16)
B10" B7" H7"A 121.4
B6" B7" B8" 107.5(2)
B6" B7" B10" 59.78(16)
B6" B7" B2" 60.26(16)
B6" B7" H7"A 122.0
B6" B7" B3" 107.8(2)
B2" B7" B10" 108.3(2)
B2" B7" H7"A 121.7
B3" B7" B10" 108.4(2)
B3" B7" B2" 59.70(15)
B3" B7" H7"A 121.7
C2 B2 B1 58.95(14)
C2 B2 H2A 124.8
C2 B2 B3 104.58(18)
C2 B2 B5 104.63(19)
C2 B2 B9 58.77(15)
B1 B2 H2A 120.9
B1 B2 B5 108.57(19)
B1 B2 B9 108.58(19)
B3 B2 B1 60.19(15)
B3 B2 H2A 122.5
B3 B2 B5 60.02(15)
B3 B2 B9 107.8(2)
B5 B2 H2A 122.3
B9 B2 H2A 121.4
B9 B2 B5 59.82(16)
C1 B3 B1 58.70(14)
C1 B3 B2 104.30(19)
C1 B3 H3 125.0
C1 B3 B5 104.66(19)
C1 B3 B6 58.87(14)
B1 B3 H3 121.0
B1 B3 B5 108.7(2)
B1 B3 B6 108.44(19)
B2 B3 B1 60.02(15)
B2 B3 H3 122.5
B2 B3 B5 60.39(16)
B2 B3 B6 107.8(2)
B5 B3 H3 122.1
B5 B3 B6 59.66(15)
B6 B3 H3 121.5
C1 B4 B1 58.54(14)
C1 B4 H4A 125.4
C1 B4 B7 59.22(15)
C1 B4 B8 105.38(19)
C2 B4 C1 101.31(18)
C2 B4 B1 58.74(14)
C2 B4 H4A 125.3
C2 B4 B7 105.38(19)
C2 B4 B8 59.24(15)
B1 B4 H4A 121.0
B7 B4 B1 108.70(19)
B7 B4 H4A 121.6
B8 B4 B1 108.84(19)
B8 B4 H4A 121.5
B8 B4 B7 60.30(16)
B2 B5 H5A 121.9
B2 B5 B10 108.0(2)
B3 B5 B2 59.59(15)
B3 B5 H5A 121.7
B3 B5 B9 107.7(2)
B3 B5 B10 108.2(2)
B6 B5 B2 107.63(19)
B6 B5 B3 60.22(15)
B6 B5 H5A 121.9
B6 B5 B9 107.5(2)
B6 B5 B10 59.89(16)
B9 B5 B2 60.07(16)
B9 B5 H5A 122.0
B9 B5 B10 59.78(16)
B10 B5 H5A 121.7
C1 B6 B3 58.65(14)
C1 B6 B5 104.83(19)
C1 B6 H6 124.9
C1 B6 B7 58.73(14)
C1 B6 B10 104.9(2)
B3 B6 H6 121.2
B3 B6 B7 108.37(19)
B5 B6 B3 60.12(15)
B5 B6 H6 121.9
B5 B6 B7 108.8(2)
B5 B6 B10 60.67(16)
B7 B6 H6 121.2
B10 B6 B3 108.7(2)
B10 B6 H6 121.9
B10 B6 B7 60.19(16)
C1 B7 B4 58.19(14)
C1 B7 B6 58.81(14)
C1 B7 H7A 124.9
C1 B7 B8 104.23(19)
C1 B7 B10 104.72(19)
B4 B7 B6 107.50(19)
B4 B7 H7A 121.8
B4 B7 B8 59.83(16)
B4 B7 B10 107.8(2)
B6 B7 H7A 121.7
B6 B7 B8 107.6(2)
B6 B7 B10 59.84(16)
B8 B7 H7A 122.6
B8 B7 B10 60.05(16)
B10 B7 H7A 122.3
C2 B8 B4 58.16(14)
C2 B8 B7 104.22(19)
C2 B8 H8A 125.0
C2 B8 B9 58.77(14)
C2 B8 B10 104.70(19)
B4 B8 B7 59.87(16)
B4 B8 H8A 121.8
B4 B8 B9 107.49(19)
B4 B8 B10 107.9(2)
B7 B8 H8A 122.6
B7 B8 B9 107.7(2)
B7 B8 B10 60.07(16)
B9 B8 H8A 121.7
B9 B8 B10 59.89(16)
B10 B8 H8A 122.3
C2 B9 B2 58.54(14)
C2 B9 B5 104.68(19)
C2 B9 B8 58.71(15)
C2 B9 H9 125.0
C2 B9 B10 104.83(19)
B2 B9 H9 121.3
B5 B9 B2 60.11(15)
B5 B9 B8 108.5(2)
B5 B9 H9 122.1
B5 B9 B10 60.46(16)
B8 B9 B2 108.2(2)
B8 B9 H9 121.3
B10 B9 B2 108.5(2)
B10 B9 B8 60.12(16)
B10 B9 H9 122.0
B5 B10 H10 122.0
B6 B10 B5 59.44(16)
B6 B10 B7 59.97(16)
B6 B10 B8 107.6(2)
B6 B10 B9 107.1(2)
B6 B10 H10 122.2
B7 B10 B5 107.61(19)
B7 B10 H10 121.8
B8 B10 B5 107.8(2)
B8 B10 B7 59.88(16)
B8 B10 H10 121.8
B9 B10 B5 59.76(16)
B9 B10 B7 107.6(2)
B9 B10 B8 59.98(16)
B9 B10 H10 122.1
C1" B3" B8" 58.64(15)
C1" B3" B1" 58.95(14)
C1" B3" B2" 104.24(19)
C1" B3" B7" 104.44(19)
C1" B3" H3" 125.1
B8" B3" H3" 121.3
B1" B3" B8" 108.62(19)
B1" B3" B7" 108.5(2)
B1" B3" H3" 121.0
B2" B3" B8" 108.0(2)
B2" B3" B1" 59.91(15)
B2" B3" B7" 60.21(16)
B2" B3" H3" 122.6
B7" B3" B8" 59.91(16)
B7" B3" H3" 122.2
C1" B9" B8" 58.51(14)
C1" B9" B4" 57.88(14)
C1" B9" B10" 104.73(19)
C1" B9" B5" 103.97(19)
C1" B9" H9" 125.3
B8" B9" B10" 60.26(16)
B8" B9" H9" 121.6
B4" B9" B8" 107.19(19)
B4" B9" B10" 108.0(2)
B4" B9" H9" 122.0
B10" B9" H9" 122.0
B5" B9" B8" 108.0(2)
B5" B9" B4" 59.80(15)
B5" B9" B10" 60.26(16)
B5" B9" H9" 122.5

loop_
_geom_bond_atom_site_label_1
_geom_bond_atom_site_label_2
_geom_bond_distance
C1' H1' 1.1200
C1' B1' 1.712(3)
C1' B3' 1.704(3)
C1' B4' 1.690(3)
C1' B8' 1.712(3)
C1' B9' 1.708(3)
C2' H2' 1.1200
C2' B1' 1.714(3)
C2' B2' 1.708(3)
C2' B4' 1.694(3)
C2' B5' 1.710(3)
C2' B6' 1.707(3)
C3' C4' 1.399(3)
C3' C8' 1.403(3)
C3' B1' 1.561(3)
C4' H4' 0.9500
C4' C5' 1.390(3)
C5' H5' 0.9500
C5' C6' 1.390(3)
C6' C7' 1.388(3)
C6' C9' 1.504(3)
C7' H7' 0.9500
C7' C8' 1.387(3)
C8' H8' 0.9500
C9' H9'A 0.9800
C9' H9'B 0.9800
C9' H9'C 0.9800
B1' B2' 1.785(4)
B1' B3' 1.775(4)
B1' B4' 1.804(4)
B2' H2'A 1.1200
B2' B3' 1.776(4)
B2' B6' 1.780(4)
B2' B7' 1.782(4)
B3' H3' 1.1200
B3' B7' 1.784(4)
B3' B8' 1.781(4)
B4' H4'A 1.1200
B4' B5' 1.760(4)
B4' B9' 1.761(4)
B5' H5'A 1.1200
B5' B6' 1.777(4)
B5' B9' 1.772(4)
B5' B10' 1.782(4)
B6' H6' 1.1200
B6' B7' 1.773(4)
B6' B10' 1.781(4)
B7' H7'A 1.1200
B7' B8' 1.782(4)
B7' B10' 1.791(4)
B8' H8'A 1.1200
B8' B9' 1.771(4)
B8' B10' 1.779(4)
B9' H9' 1.1200
B9' B10' 1.778(4)
B10' H10' 1.1200
C5" H5" 0.9500
C5" C4" 1.391(3)
C5" C6" 1.395(3)
C7" H7" 0.9500
C7" C8" 1.388(3)
C7" C6" 1.387(3)
C4" H4" 0.9500
C4" C3" 1.400(3)
C1" H1" 1.1200
C1" B8" 1.705(4)
C1" B1" 1.712(3)
C1" B4" 1.687(3)
C1" B3" 1.705(4)
C1" B9" 1.715(3)
C9" H9"A 0.9800
C9" H9"B 0.9800
C9" H9"C 0.9800
C9" C6" 1.500(3)
C3" C8" 1.400(3)
C3" B1" 1.569(3)
C1 H1 1.1200
C1 B1 1.706(3)
C1 B3 1.708(3)
C1 B4 1.692(4)
C1 B6 1.712(3)
C1 B7 1.711(3)
C2" H2" 1.1200
C2" B1" 1.707(3)
C2" B4" 1.690(3)
C2" B6" 1.707(3)
C2" B5" 1.711(3)
C2" B2" 1.701(3)
B8" H8" 1.1200
B8" B10" 1.782(4)
B8" B7" 1.772(4)
B8" B3" 1.775(4)
B8" B9" 1.773(4)
C2 H2 1.1200
C2 B1 1.711(3)
C2 B2 1.707(3)
C2 B4 1.691(3)
C2 B8 1.710(3)
C2 B9 1.711(4)
C3 C4 1.396(3)
C3 C8 1.399(3)
C3 B1 1.563(3)
C4 H4 0.9500
C4 C5 1.383(3)
C5 H5 0.9500
C5 C6 1.389(3)
C8" H8"A 0.9500
C6 C7 1.388(3)
C6 C9 1.506(3)
C7 H7 0.9500
C7 C8 1.385(3)
C8 H8 0.9500
C9 H9A 0.9800
C9 H9B 0.9800
C9 H9C 0.9800
B1" B4" 1.796(4)
B1" B2" 1.767(4)
B1" B3" 1.772(4)
B4" H4"A 1.1200
B4" B5" 1.764(4)
B4" B9" 1.771(4)
B1 B2 1.768(4)
B1 B3 1.771(4)
B1 B4 1.793(4)
B10" H10" 1.1200
B10" B6" 1.773(4)
B10" B5" 1.779(4)
B10" B7" 1.786(4)
B10" B9" 1.776(4)
B6" H6" 1.1200
B6" B5" 1.770(4)
B6" B2" 1.781(4)
B6" B7" 1.772(4)
B5" H5"A 1.1200
B5" B9" 1.768(4)
B2" H2"A 1.1200
B2" B7" 1.777(4)
B2" B3" 1.767(4)
B7" H7"A 1.1200
B7" B3" 1.775(4)
B2 H2A 1.1200
B2 B3 1.764(4)
B2 B5 1.779(4)
B2 B9 1.778(4)
B3 H3 1.1200
B3 B5 1.772(4)
B3 B6 1.774(4)
B4 H4A 1.1200
B4 B7 1.768(4)
B4 B8 1.767(4)
B5 H5A 1.1200
B5 B6 1.764(4)
B5 B9 1.773(4)
B5 B10 1.786(4)
B6 H6 1.1200
B6 B7 1.774(4)
B6 B10 1.772(4)
B7 H7A 1.1200
B7 B8 1.775(4)
B7 B10 1.778(4)
B8 H8A 1.1200
B8 B9 1.775(4)
B8 B10 1.778(4)
B9 H9 1.1200
B9 B10 1.774(4)
B10 H10 1.1200
B3" H3" 1.1200
B9" H9" 1.1200
